data_4308095
loop_
_publ_author_name
'YongZhong Jia'
'Claude Belin'
'Monique Tillard'
'Laurence Lacroix-Orio'
'David Zitoun'
'GuoHua Feng'

_publ_contact_author_address
;
Institut Charles Gerhardt  UMR 5253
AIME, CC15
Universit\'e de Montpellier II
Sciences et Techniques du Languedoc
2 Place Eug\`ene Bataillon 
34095 Montpellier C\'edex 5
France
;
_publ_contact_author_email mtillard@univ-montp2.fr
_publ_contact_author_fax 330467143304
_publ_contact_author_name 'Monique TILLARD / Claude BELIN'
_publ_contact_author_phone 330467144897
_publ_section_title
;
Three Novel Phases in the Sm-Co-Ga System. Syntheses, Crystal and
Electronic Structures, and Electrical and Magnetic Properties
;
_journal_name_full 'Inorganic Chemistry'
_journal_page_first 4177
_journal_page_last 4186
_journal_paper_doi 10.1021/ic0700755
_journal_volume 46
_journal_year 2007
_chemical_formula_moiety 'Co Ga4 Sm'
_chemical_formula_sum 'Co Ga4 Sm'
_chemical_formula_weight 488.18
_chemical_name_systematic
;
 ?
;
_space_group_IT_number 63
_symmetry_cell_setting orthorhombic
_symmetry_space_group_name_Hall '-C 2c 2'
_symmetry_space_group_name_H-M 'C m c m'
_atom_sites_solution_hydrogens geom
_atom_sites_solution_primary direct
_atom_sites_solution_secondary difmap
_audit_creation_method SHELXL-97
_cell_angle_alpha 90.00
_cell_angle_beta 90.00
_cell_angle_gamma 90.00
_cell_formula_units_Z 4
_cell_length_a 4.1246(6)
_cell_length_b 15.608(2)
_cell_length_c 6.4556(9)
_cell_measurement_reflns_used 3511
_cell_measurement_temperature 293(2)
_cell_measurement_theta_max 32.24
_cell_measurement_theta_min 4.10
_cell_volume 415.59(10)
_computing_cell_refinement 'CrysAlisRed 171 Oxford Diffraction, 2004'
_computing_data_collection 'CrysAlis 171 Oxford Diffraction, 2004'
_computing_data_reduction 'CrysAlisRed 171 Oxford Diffraction, 2004'
_computing_molecular_graphics 'ORTEP-3 for Windows v.1.075, Farrugia 2002'
_computing_publication_material 'WinGX, Farrugia 1999'
_computing_structure_refinement 'SHELXL-97, Sheldrick, 1997'
_computing_structure_solution 'SHELXS-97, Sheldrick, 1997'
_diffrn_ambient_temperature 293(2)
_diffrn_measured_fraction_theta_full 0.951
_diffrn_measured_fraction_theta_max 0.951
_diffrn_measurement_device_type 'Oxford Diffraction Xcalibur CCD'
_diffrn_measurement_method 'omega scan'
_diffrn_radiation_monochromator graphite
_diffrn_radiation_source 'fine-focus sealed tube'
_diffrn_radiation_type MoK\a
_diffrn_radiation_wavelength 0.71073
_diffrn_reflns_av_R_equivalents 0.0432
_diffrn_reflns_av_sigmaI/netI 0.0275
_diffrn_reflns_limit_h_max 5
_diffrn_reflns_limit_h_min -6
_diffrn_reflns_limit_k_max 22
_diffrn_reflns_limit_k_min -22
_diffrn_reflns_limit_l_max 9
_diffrn_reflns_limit_l_min -9
_diffrn_reflns_number 3511
_diffrn_reflns_theta_full 32.24
_diffrn_reflns_theta_max 32.24
_diffrn_reflns_theta_min 4.10
_diffrn_standards_decay_% 0
_exptl_absorpt_coefficient_mu 43.129
_exptl_absorpt_correction_T_max 0.039
_exptl_absorpt_correction_T_min 0.010
_exptl_absorpt_correction_type numerical
_exptl_crystal_colour grey
_exptl_crystal_density_diffrn 7.802
_exptl_crystal_density_method 'not measured'
_exptl_crystal_description parallelepiped
_exptl_crystal_F_000 851
_exptl_crystal_size_max 0.14
_exptl_crystal_size_mid 0.09
_exptl_crystal_size_min 0.08
_refine_diff_density_max 1.891
_refine_diff_density_min -1.939
_refine_diff_density_rms 0.386
_refine_ls_extinction_coef 0.0004(1)
_refine_ls_extinction_expression Fc^*^=kFc[1+0.001xFc^2^\l^3^/sin(2\q)]^-1/4^
_refine_ls_extinction_method SHELXL
_refine_ls_goodness_of_fit_ref 1.203
_refine_ls_hydrogen_treatment mixed
_refine_ls_matrix_type full
_refine_ls_number_parameters 24
_refine_ls_number_reflns 423
_refine_ls_number_restraints 0
_refine_ls_restrained_S_all 1.203
_refine_ls_R_factor_all 0.0352
_refine_ls_R_factor_gt 0.0269
_refine_ls_shift/su_max 0.000
_refine_ls_shift/su_mean 0.000
_refine_ls_structure_factor_coef Fsqd
_refine_ls_weighting_details 'calc w=1/[\s^2^(Fo^2^)+(0.0226P)^2^+4.9834P] where P=(Fo^2^+2Fc^2^)/3'
_refine_ls_weighting_scheme calc
_refine_ls_wR_factor_gt 0.0562
_refine_ls_wR_factor_ref 0.0580
_reflns_number_gt 380
_reflns_number_total 423
_reflns_threshold_expression >2sigma(I)
_cod_data_source_file ic0700755-file003_2.cif
_cod_data_source_block SmCoGa4
_cod_database_code 4308095

loop_
_symmetry_equiv_pos_as_xyz
'x, y, z'
'-x, -y, z+1/2'
'x, -y, -z'
'-x, y, -z+1/2'
'x+1/2, y+1/2, z'
'-x+1/2, -y+1/2, z+1/2'
'x+1/2, -y+1/2, -z'
'-x+1/2, y+1/2, -z+1/2'
'-x, -y, -z'
'x, y, -z-1/2'
'-x, y, z'
'x, -y, z-1/2'
'-x+1/2, -y+1/2, -z'
'x+1/2, y+1/2, -z-1/2'
'-x+1/2, y+1/2, z'
'x+1/2, -y+1/2, z-1/2'

loop_
_atom_site_label
_atom_site_type_symbol
_atom_site_fract_x
_atom_site_fract_y
_atom_site_fract_z
_atom_site_U_iso_or_equiv
_atom_site_adp_type
_atom_site_occupancy
_atom_site_symmetry_multiplicity
_atom_site_calc_flag
_atom_site_refinement_flags
_atom_site_disorder_assembly
_atom_site_disorder_group
Sm Sm 0.0000 0.88343(4) 0.2500 0.00848(17) Uani 1 4 d S . .
Ga1 Ga 0.0000 0.31164(6) -0.05124(14) 0.0107(2) Uani 1 2 d S . .
Ga2 Ga 0.0000 0.07626(9) 0.2500 0.0135(3) Uani 1 4 d S . .
Co Co 0.0000 0.22416(11) 0.2500 0.0140(4) Uani 1 4 d S . .
Ga3 Ga 0.5000 0.0000 0.0000 0.0128(3) Uani 1 4 d S . .

loop_
_atom_site_aniso_label
_atom_site_aniso_U_11
_atom_site_aniso_U_22
_atom_site_aniso_U_33
_atom_site_aniso_U_23
_atom_site_aniso_U_13
_atom_site_aniso_U_12
Sm 0.0071(3) 0.0092(3) 0.0091(3) 0.000 0.000 0.000
Ga1 0.0080(4) 0.0148(5) 0.0093(4) -0.0020(3) 0.000 0.000
Ga2 0.0138(6) 0.0148(6) 0.0119(6) 0.000 0.000 0.000
Co 0.0129(8) 0.0133(7) 0.0157(7) 0.000 0.000 0.000
Ga3 0.0099(6) 0.0124(6) 0.0160(6) 0.0020(5) 0.000 0.000

loop_
_atom_type_symbol
_atom_type_description
_atom_type_scat_dispersion_real
_atom_type_scat_dispersion_imag
_atom_type_scat_source
Co Co 0.3494 0.9721 'International Tables Vol C Tables 4.2.6.8 and 6.1.1.4'
Ga Ga 0.2307 1.6083 'International Tables Vol C Tables 4.2.6.8 and 6.1.1.4'
Sm Sm -0.1638 3.4418 'International Tables Vol C Tables 4.2.6.8 and 6.1.1.4'

loop_
_geom_bond_atom_site_label_1
_geom_bond_atom_site_label_2
_geom_bond_distance
_geom_bond_site_symmetry_2
_geom_bond_publ_flag
Sm Ga2 3.0097(15) 1_565 ?
Sm Ga1 3.0480(7) 5_455 ?
Sm Ga3 3.1888(4) 2_665 ?
Sm Co 3.2300(14) 5 ?
Sm Ga2 3.2886(5) 9_566 ?
Ga1 Co 2.3761(13) . ?
Ga1 Co 2.4923(7) 13_455 ?
Ga1 Ga1 2.5662(18) 10 ?
Ga1 Ga1 2.8970(13) 13 ?
Ga1 Sm 3.3039(11) 9_565 ?
Ga2 Co 2.308(2) . ?
Ga2 Ga3 2.8765(6) . ?
